data_7016550
loop_
_publ_author_name
'Jamali, Sirous'
'Czerwieniec, Rafal'
'Kia, Reza'
'Jamshidi, Zahra'
'Zabel, Manfred'

_publ_section_title
;
 Synthesis, structure and photophysical properties of binuclear
 methylplatinum complexes containing cyclometalating 2-phenylpyridine
 or benzo{h}quinoline ligands: a comparison of intramolecular Pt-Pt and
 \p-\p interactions.
;
_journal_issue 36
_journal_name_full 'Dalton transactions (Cambridge, England : 2003)'
_journal_page_first 9123
_journal_page_last 9130
_journal_paper_doi 10.1039/c1dt10834d
_journal_volume 40
_journal_year 2011
_chemical_formula_moiety 'C55.28 H44 Cl1.58 N2 P2 Pt2'
_chemical_formula_sum 'C55.28 H44 Cl1.58 N2 P2 Pt2'
_chemical_formula_weight 1244.33
_chemical_name_systematic
;
?
;
_space_group_IT_number 15
_symmetry_cell_setting monoclinic
_symmetry_Int_Tables_number 15
_symmetry_space_group_name_Hall '-C 2yc'
_symmetry_space_group_name_H-M 'C 1 2/c 1'
_atom_sites_solution_hydrogens geom
_atom_sites_solution_primary direct
_atom_sites_solution_secondary difmap
_audit_creation_method SHELXL-97
_cell_angle_alpha 90.00
_cell_angle_beta 90.4630(10)
_cell_angle_gamma 90.00
_cell_formula_units_Z 4
_cell_length_a 15.9793(2)
_cell_length_b 18.5039(2)
_cell_length_c 15.2131(2)
_cell_measurement_reflns_used 30487
_cell_measurement_temperature 150(2)
_cell_measurement_theta_max 62.8704
_cell_measurement_theta_min 2.3825
_cell_volume 4498.05(10)
_computing_cell_refinement
;
CrysAlis RED, Oxford Diffraction Ltd.,
Version 1.171.30.3 (release 12-05-2006 CrysAlis171 .NET)
;
_computing_data_collection
;
CrysAlis CCD, Oxford Diffraction Ltd.,
Version 1.171.30.3 (release 12-05-2006 CrysAlis171 .NET)
;
_computing_data_reduction
;
CrysAlis RED, Oxford Diffraction Ltd.,
Version 1.171.30.3 (release 12-05-2006 CrysAlis171 .NET)
;
_computing_molecular_graphics 'PLATON (Spek, 1990)'
_computing_publication_material 'PLATON (Spek, 2003)'
_computing_structure_refinement 'SHELXL-97 (Sheldrick, 1997)'
_computing_structure_solution 'SIR-97 (Altomare, 1993)'
_diffrn_ambient_temperature 150(2)
_diffrn_detector_area_resol_mean 10.5431
_diffrn_measured_fraction_theta_full 0.995
_diffrn_measured_fraction_theta_max 0.995
_diffrn_measurement_device_type 'Oxford Diffraction Gemini Ultra'
_diffrn_measurement_method '\w scan'
_diffrn_radiation_monochromator graphite
_diffrn_radiation_source 'fine-focus sealed tube'
_diffrn_radiation_type CuK\a
_diffrn_radiation_wavelength 1.54184
_diffrn_reflns_av_R_equivalents 0.0292
_diffrn_reflns_av_sigmaI/netI 0.0106
_diffrn_reflns_limit_h_max 18
_diffrn_reflns_limit_h_min -18
_diffrn_reflns_limit_k_max 20
_diffrn_reflns_limit_k_min -21
_diffrn_reflns_limit_l_max 17
_diffrn_reflns_limit_l_min -17
_diffrn_reflns_number 36418
_diffrn_reflns_theta_full 62.94
_diffrn_reflns_theta_max 62.94
_diffrn_reflns_theta_min 3.65
_diffrn_standards_decay_% 0
_diffrn_standards_interval_count 0
_diffrn_standards_interval_time 0
_diffrn_standards_number 0
_exptl_absorpt_coefficient_mu 13.317
_exptl_absorpt_correction_T_max 0.3221
_exptl_absorpt_correction_T_min 0.1759
_exptl_absorpt_correction_type multi-scan
_exptl_absorpt_process_details
;
CrysAlis RED, Oxford Diffraction Ltd.,
Version 1.171.30.3 (release 12-05-2006 CrysAlis171 .NET)
Empirical absorption correction using spherical harmonics,
implemented in SCALE3 ABSPACK scaling algorithm.
;
_exptl_crystal_colour yellow
_exptl_crystal_density_diffrn 1.837
_exptl_crystal_density_method 'not measured'
_exptl_crystal_description prism
_exptl_crystal_F_000 2410
_exptl_crystal_size_max 0.200
_exptl_crystal_size_mid 0.180
_exptl_crystal_size_min 0.110
_refine_diff_density_max 2.057
_refine_diff_density_min -1.006
_refine_diff_density_rms 0.107
_refine_ls_extinction_method none
_refine_ls_goodness_of_fit_ref 1.087
_refine_ls_hydrogen_treatment constr
_refine_ls_matrix_type full
_refine_ls_number_parameters 282
_refine_ls_number_reflns 3617
_refine_ls_number_restraints 0
_refine_ls_restrained_S_all 1.087
_refine_ls_R_factor_all 0.0218
_refine_ls_R_factor_gt 0.0212
_refine_ls_shift/su_max 0.001
_refine_ls_shift/su_mean 0.000
_refine_ls_structure_factor_coef Fsqd
_refine_ls_weighting_details 'calc w=1/[\s^2^(Fo^2^)+(0.0267P)^2^+29.3340P] where P=(Fo^2^+2Fc^2^)/3'
_refine_ls_weighting_scheme calc
_refine_ls_wR_factor_gt 0.0527
_refine_ls_wR_factor_ref 0.0530
_reflns_number_gt 3544
_reflns_number_total 3617
_reflns_threshold_expression I>2\s(I)
_cod_data_source_file c1dt10834d.txt
_cod_data_source_block b
_cod_depositor_comments
;
The following automatic conversions were performed:

'_symmetry_cell_setting' value 'Monoclinic' changed to 'monoclinic'
according to /home/saulius/struct/CIF-dictionaries/cif_core.dic
dictionary named 'cif_core.dic' version 2.4.1 from 2010-06-29.

Automatic conversion script
Id: cif_fix_values 1715 2011-07-08 13:25:40Z adriana 
;
_cod_original_sg_symbol_H-M 'C 2/c'
_cod_database_code 7016550

loop_
_symmetry_equiv_pos_as_xyz
'x, y, z'
'-x, y, -z+1/2'
'x+1/2, y+1/2, z'
'-x+1/2, y+1/2, -z+1/2'
'-x, -y, -z'
'x, -y, z-1/2'
'-x+1/2, -y+1/2, -z'
'x+1/2, -y+1/2, z-1/2'

loop_
_atom_site_label
_atom_site_type_symbol
_atom_site_fract_x
_atom_site_fract_y
_atom_site_fract_z
_atom_site_U_iso_or_equiv
_atom_site_adp_type
_atom_site_occupancy
_atom_site_symmetry_multiplicity
_atom_site_calc_flag
_atom_site_refinement_flags
Pt1 Pt 0.094062(8) 0.313320(7) 0.176410(9) 0.01043(7) Uani 1 1 d .
P1 P 0.02552(5) 0.20683(5) 0.14979(5) 0.01063(17) Uani 1 1 d .
N1 N 0.00944(18) 0.39608(16) 0.13481(19) 0.0143(6) Uani 1 1 d .
C1 C 0.1927(2) 0.2511(2) 0.2203(2) 0.0201(8) Uani 1 1 d .
H1A H 0.2425 0.2620 0.1856 0.030 Uiso 1 1 calc R
H1B H 0.1785 0.1998 0.2139 0.030 Uiso 1 1 calc R
H1C H 0.2040 0.2618 0.2823 0.030 Uiso 1 1 calc R
C2 C 0.0000 0.1541(3) 0.2500 0.0117(10) Uani 1 2 d S
H2A H -0.0482 0.1224 0.2361 0.014 Uiso 0.50 1 d PR
H2B H 0.0482 0.1224 0.2639 0.014 Uiso 0.50 1 d PR
C3 C -0.0679(2) 0.3905(2) 0.1023(2) 0.0197(8) Uani 1 1 d .
H3 H -0.0917 0.3437 0.0961 0.024 Uiso 1 1 calc R
C4 C -0.1160(3) 0.4506(2) 0.0767(3) 0.0255(9) Uani 1 1 d .
H4 H -0.1703 0.4441 0.0523 0.031 Uiso 1 1 calc R
C5 C -0.0840(3) 0.5184(2) 0.0873(3) 0.0290(10) Uani 1 1 d .
H5 H -0.1158 0.5595 0.0701 0.035 Uiso 1 1 calc R
C6 C -0.0040(3) 0.5269(2) 0.1236(3) 0.0249(9) Uani 1 1 d .
C7 C 0.0413(2) 0.46438(19) 0.1464(2) 0.0168(8) Uani 1 1 d .
C8 C 0.1232(2) 0.4682(2) 0.1849(2) 0.0190(8) Uani 1 1 d .
C9 C 0.1639(2) 0.40263(19) 0.2053(2) 0.0152(7) Uani 1 1 d .
C10 C 0.2434(2) 0.4091(2) 0.2437(2) 0.0223(8) Uani 1 1 d .
H10 H 0.2747 0.3666 0.2564 0.027 Uiso 1 1 calc R
C11 C 0.2780(3) 0.4769(2) 0.2640(3) 0.0300(10) Uani 1 1 d .
H11 H 0.3316 0.4791 0.2913 0.036 Uiso 1 1 calc R
C12 C 0.2371(3) 0.5394(2) 0.2456(3) 0.0333(11) Uani 1 1 d .
H12 H 0.2617 0.5845 0.2609 0.040 Uiso 1 1 calc R
C13 C 0.1577(3) 0.5373(2) 0.2034(3) 0.0280(10) Uani 1 1 d .
C14 C 0.1112(3) 0.5999(2) 0.1804(3) 0.0355(11) Uani 1 1 d .
H14 H 0.1344 0.6462 0.1923 0.043 Uiso 1 1 calc R
C15 C 0.0349(3) 0.5958(2) 0.1421(3) 0.0350(11) Uani 1 1 d .
H15 H 0.0062 0.6391 0.1269 0.042 Uiso 1 1 calc R
C21 C 0.0900(2) 0.1423(2) 0.0875(2) 0.0155(7) Uani 1 1 d .
C22 C 0.1570(2) 0.1687(2) 0.0376(3) 0.0234(8) Uani 1 1 d .
H22 H 0.1710 0.2185 0.0399 0.028 Uiso 1 1 calc R
C23 C 0.2025(3) 0.1223(2) -0.0151(3) 0.0288(9) Uani 1 1 d .
H23 H 0.2481 0.1405 -0.0482 0.035 Uiso 1 1 calc R
C24 C 0.1822(3) 0.0503(2) -0.0197(3) 0.0282(9) Uani 1 1 d .
H24 H 0.2136 0.0188 -0.0561 0.034 Uiso 1 1 calc R
C25 C 0.1160(3) 0.0236(2) 0.0288(3) 0.0262(9) Uani 1 1 d .
H25 H 0.1020 -0.0263 0.0256 0.031 Uiso 1 1 calc R
C26 C 0.0699(2) 0.0695(2) 0.0820(2) 0.0190(8) Uani 1 1 d .
H26 H 0.0243 0.0509 0.1148 0.023 Uiso 1 1 calc R
C27 C -0.0683(2) 0.19786(18) 0.0792(2) 0.0129(7) Uani 1 1 d .
C28 C -0.0626(3) 0.2273(2) -0.0048(3) 0.0240(9) Uani 1 1 d .
H28 H -0.0148 0.2549 -0.0203 0.029 Uiso 1 1 calc R
C29 C -0.1264(3) 0.2167(2) -0.0662(3) 0.0276(9) Uani 1 1 d .
H29 H -0.1209 0.2356 -0.1239 0.033 Uiso 1 1 calc R
C30 C -0.1972(3) 0.1791(2) -0.0439(3) 0.0241(9) Uani 1 1 d .
H30 H -0.2411 0.1727 -0.0857 0.029 Uiso 1 1 calc R
C31 C -0.2043(2) 0.1506(2) 0.0394(3) 0.0227(8) Uani 1 1 d .
H31 H -0.2534 0.1250 0.0552 0.027 Uiso 1 1 calc R
C32 C -0.1398(2) 0.1593(2) 0.1005(2) 0.0175(7) Uani 1 1 d .
H32 H -0.1447 0.1386 0.1574 0.021 Uiso 1 1 calc R
Cl2 Cl 0.0000 0.0910(3) 0.7500 0.0860(18) Uiso 0.60 2 d SP
C38 C 0.0405(7) 0.1312(6) 0.8248(8) 0.053(3) Uiso 0.53 1 d P
C39 C 0.0196(5) 0.0994(5) 0.7819(7) 0.0349(17) Uiso 0.61 1 d P
Cl1 Cl 0.06228(16) 0.22447(15) 0.80704(17) 0.0474(6) Uiso 0.49 1 d P

loop_
_atom_site_aniso_label
_atom_site_aniso_U_11
_atom_site_aniso_U_22
_atom_site_aniso_U_33
_atom_site_aniso_U_23
_atom_site_aniso_U_13
_atom_site_aniso_U_12
Pt1 0.01410(10) 0.00767(10) 0.00956(9) 0.00017(5) 0.00235(6) -0.00230(5)
P1 0.0154(4) 0.0076(4) 0.0090(4) -0.0003(3) 0.0028(3) 0.0000(3)
N1 0.0190(15) 0.0118(15) 0.0124(14) 0.0013(11) 0.0062(12) 0.0026(12)
C1 0.0208(19) 0.0181(19) 0.0215(19) 0.0038(16) -0.0035(15) 0.0010(15)
C2 0.016(2) 0.009(2) 0.010(2) 0.000 0.0003(18) 0.000
C3 0.025(2) 0.019(2) 0.0158(18) -0.0034(15) 0.0030(15) 0.0022(16)
C4 0.028(2) 0.029(2) 0.020(2) -0.0006(17) 0.0026(16) 0.0109(18)
C5 0.043(3) 0.025(2) 0.019(2) 0.0063(17) 0.0141(18) 0.0169(19)
C6 0.039(2) 0.016(2) 0.0200(19) 0.0018(16) 0.0170(17) 0.0068(17)
C7 0.029(2) 0.0094(17) 0.0123(17) 0.0004(14) 0.0138(15) 0.0009(15)
C8 0.028(2) 0.0156(19) 0.0139(18) -0.0041(15) 0.0123(15) -0.0082(16)
C9 0.0223(18) 0.0131(18) 0.0103(17) -0.0018(14) 0.0072(14) -0.0082(15)
C10 0.0221(19) 0.027(2) 0.0176(19) -0.0035(16) 0.0034(15) -0.0104(16)
C11 0.028(2) 0.040(3) 0.023(2) -0.0098(19) 0.0083(17) -0.018(2)
C12 0.041(3) 0.030(2) 0.029(2) -0.0144(19) 0.0197(19) -0.029(2)
C13 0.043(2) 0.017(2) 0.024(2) -0.0075(16) 0.0239(18) -0.0145(18)
C14 0.055(3) 0.011(2) 0.041(3) -0.0072(18) 0.028(2) -0.011(2)
C15 0.059(3) 0.0093(19) 0.037(3) 0.0026(17) 0.026(2) 0.0033(19)
C21 0.0193(18) 0.0165(18) 0.0107(17) -0.0018(14) 0.0010(14) 0.0032(15)
C22 0.027(2) 0.022(2) 0.021(2) -0.0001(17) 0.0074(16) -0.0010(17)
C23 0.031(2) 0.032(2) 0.024(2) -0.0030(18) 0.0131(17) 0.0045(19)
C24 0.032(2) 0.032(2) 0.021(2) -0.0050(18) 0.0045(17) 0.0165(19)
C25 0.035(2) 0.019(2) 0.025(2) -0.0074(17) -0.0030(17) 0.0105(17)
C26 0.0219(18) 0.0171(19) 0.0180(18) -0.0017(15) 0.0018(15) 0.0023(15)
C27 0.0189(18) 0.0091(16) 0.0108(17) -0.0015(13) -0.0013(14) 0.0026(14)
C28 0.030(2) 0.021(2) 0.021(2) 0.0059(16) -0.0024(16) -0.0059(17)
C29 0.044(3) 0.027(2) 0.0114(18) 0.0053(16) -0.0068(17) 0.0043(19)
C30 0.029(2) 0.024(2) 0.020(2) -0.0057(16) -0.0094(17) 0.0085(17)
C31 0.0181(19) 0.028(2) 0.022(2) -0.0058(17) -0.0014(15) 0.0017(16)
C32 0.0219(19) 0.0187(19) 0.0118(17) -0.0004(15) 0.0026(14) 0.0012(15)

loop_
_atom_type_symbol
_atom_type_description
_atom_type_scat_dispersion_real
_atom_type_scat_dispersion_imag
_atom_type_scat_source
C C 0.0181 0.0091 'International Tables Vol C Tables 4.2.6.8 and 6.1.1.4'
H H 0.0000 0.0000 'International Tables Vol C Tables 4.2.6.8 and 6.1.1.4'
Cl Cl 0.3639 0.7018 'International Tables Vol C Tables 4.2.6.8 and 6.1.1.4'
N N 0.0311 0.0180 'International Tables Vol C Tables 4.2.6.8 and 6.1.1.4'
P P 0.2955 0.4335 'International Tables Vol C Tables 4.2.6.8 and 6.1.1.4'
Pt Pt -4.5932 6.9264 'International Tables Vol C Tables 4.2.6.8 and 6.1.1.4'

loop_
_geom_angle_atom_site_label_1
_geom_angle_atom_site_label_2
_geom_angle_atom_site_label_3
_geom_angle
_geom_angle_site_symmetry_1
_geom_angle_site_symmetry_3
C9 Pt1 C1 88.14(15) . .
C9 Pt1 N1 80.02(13) . .
C1 Pt1 N1 168.08(13) . .
C9 Pt1 P1 174.66(11) . .
C1 Pt1 P1 86.55(11) . .
N1 Pt1 P1 105.30(8) . .
C27 P1 C21 95.58(15) . .
C27 P1 C2 104.36(12) . .
C21 P1 C2 102.04(16) . .
C27 P1 Pt1 124.47(11) . .
C21 P1 Pt1 112.33(12) . .
C2 P1 Pt1 114.49(11) . .
C3 N1 C7 117.4(3) . .
C3 N1 Pt1 129.7(3) . .
C7 N1 Pt1 112.9(2) . .
Pt1 C1 H1A 109.5 . .
Pt1 C1 H1B 109.5 . .
H1A C1 H1B 109.5 . .
Pt1 C1 H1C 109.5 . .
H1A C1 H1C 109.5 . .
H1B C1 H1C 109.5 . .
P1 C2 P1 116.7(3) 2 .
P1 C2 H2A 108.1 2 .
P1 C2 H2A 108.1 . .
P1 C2 H2B 108.1 2 .
P1 C2 H2B 108.1 . .
H2A C2 H2B 107.3 . .
N1 C3 C4 123.1(4) . .
N1 C3 H3 118.5 . .
C4 C3 H3 118.5 . .
C5 C4 C3 119.5(4) . .
C5 C4 H4 120.3 . .
C3 C4 H4 120.3 . .
C4 C5 C6 119.4(4) . .
C4 C5 H5 120.3 . .
C6 C5 H5 120.3 . .
C5 C6 C7 118.1(4) . .
C5 C6 C15 124.6(4) . .
C7 C6 C15 117.3(4) . .
N1 C7 C6 122.4(4) . .
N1 C7 C8 115.8(3) . .
C6 C7 C8 121.8(3) . .
C9 C8 C13 123.6(4) . .
C9 C8 C7 117.7(3) . .
C13 C8 C7 118.6(4) . .
C10 C9 C8 115.7(3) . .
C10 C9 Pt1 130.7(3) . .
C8 C9 Pt1 113.6(3) . .
C9 C10 C11 121.5(4) . .
C9 C10 H10 119.3 . .
C11 C10 H10 119.3 . .
C12 C11 C10 121.9(4) . .
C12 C11 H11 119.0 . .
C10 C11 H11 119.0 . .
C11 C12 C13 119.8(4) . .
C11 C12 H12 120.1 . .
C13 C12 H12 120.1 . .
C12 C13 C8 117.4(4) . .
C12 C13 C14 123.7(4) . .
C8 C13 C14 118.9(4) . .
C15 C14 C13 122.0(4) . .
C15 C14 H14 119.0 . .
C13 C14 H14 119.0 . .
C14 C15 C6 121.3(4) . .
C14 C15 H15 119.3 . .
C6 C15 H15 119.3 . .
C26 C21 C22 118.9(3) . .
C26 C21 P1 122.0(3) . .
C22 C21 P1 118.9(3) . .
C23 C22 C21 120.2(4) . .
C23 C22 H22 119.9 . .
C21 C22 H22 119.9 . .
C24 C23 C22 120.4(4) . .
C24 C23 H23 119.8 . .
C22 C23 H23 119.8 . .
C23 C24 C25 120.0(4) . .
C23 C24 H24 120.0 . .
C25 C24 H24 120.0 . .
C24 C25 C26 120.2(4) . .
C24 C25 H25 119.9 . .
C26 C25 H25 119.9 . .
C21 C26 C25 120.3(4) . .
C21 C26 H26 119.8 . .
C25 C26 H26 119.8 . .
C32 C27 C28 118.4(3) . .
C32 C27 P1 125.2(3) . .
C28 C27 P1 116.1(3) . .
C29 C28 C27 120.6(4) . .
C29 C28 H28 119.7 . .
C27 C28 H28 119.7 . .
C30 C29 C28 120.4(4) . .
C30 C29 H29 119.8 . .
C28 C29 H29 119.8 . .
C29 C30 C31 119.7(4) . .
C29 C30 H30 120.2 . .
C31 C30 H30 120.2 . .
C30 C31 C32 120.3(4) . .
C30 C31 H31 119.8 . .
C32 C31 H31 119.8 . .
C27 C32 C31 120.6(3) . .
C27 C32 H32 119.7 . .
C31 C32 H32 119.7 . .
C39 Cl2 C39 150(3) 2_556 .
C38 Cl2 C38 120.7(9) . 2_556
C39 C38 Cl1 124.8(11) . .
Cl2 C38 Cl1 116.6(7) . .
Cl1 C38 C39 105.0(7) . 2_556
C38 C39 C39 140.8(9) . 2_556
C38 C39 C38 123.7(13) . 2_556

loop_
_geom_bond_atom_site_label_1
_geom_bond_atom_site_label_2
_geom_bond_distance
_geom_bond_site_symmetry_2
Pt1 C9 2.040(3) .
Pt1 C1 2.059(4) .
Pt1 N1 2.136(3) .
Pt1 P1 2.2889(9) .
P1 C27 1.845(4) .
P1 C21 1.845(4) .
P1 C2 1.858(3) .
N1 C3 1.332(5) .
N1 C7 1.373(5) .
C1 H1A 0.9800 .
C1 H1B 0.9800 .
C1 H1C 0.9800 .
C2 P1 1.858(3) 2
C2 H2A 0.9896 .
C2 H2B 0.9896 .
C3 C4 1.404(6) .
C3 H3 0.9500 .
C4 C5 1.364(6) .
C4 H4 0.9500 .
C5 C6 1.398(6) .
C5 H5 0.9500 .
C6 C7 1.407(5) .
C6 C15 1.445(6) .
C7 C8 1.431(6) .
C8 C9 1.411(5) .
C8 C13 1.419(5) .
C9 C10 1.400(5) .
C10 C11 1.405(6) .
C10 H10 0.9500 .
C11 C12 1.355(7) .
C11 H11 0.9500 .
C12 C13 1.418(7) .
C12 H12 0.9500 .
C13 C14 1.420(7) .
C14 C15 1.348(7) .
C14 H14 0.9500 .
C15 H15 0.9500 .
C21 C26 1.387(5) .
C21 C22 1.405(5) .
C22 C23 1.384(6) .
C22 H22 0.9500 .
C23 C24 1.374(6) .
C23 H23 0.9500 .
C24 C25 1.386(6) .
C24 H24 0.9500 .
C25 C26 1.389(5) .
C25 H25 0.9500 .
C26 H26 0.9500 .
C27 C32 1.388(5) .
C27 C28 1.393(5) .
C28 C29 1.390(6) .
C28 H28 0.9500 .
C29 C30 1.373(6) .
C29 H29 0.9500 .
C30 C31 1.378(6) .
C30 H30 0.9500 .
C31 C32 1.391(5) .
C31 H31 0.9500 .
C32 H32 0.9500 .
Cl2 C39 0.596(11) 2_556
Cl2 C39 0.596(11) .
Cl2 C38 1.501(12) .
Cl2 C38 1.501(12) 2_556
C38 C39 0.938(12) .
C38 Cl1 1.783(12) .
C38 C39 1.969(18) 2_556
C39 C39 1.15(2) 2_556
C39 C38 1.969(18) 2_556

loop_
_geom_torsion_atom_site_label_1
_geom_torsion_atom_site_label_2
_geom_torsion_atom_site_label_3
_geom_torsion_atom_site_label_4
_geom_torsion
_geom_torsion_site_symmetry_1
_geom_torsion_site_symmetry_4
C1 Pt1 P1 C27 -163.46(18) . .
N1 Pt1 P1 C27 15.29(16) . .
C1 Pt1 P1 C21 -49.28(16) . .
N1 Pt1 P1 C21 129.46(14) . .
C1 Pt1 P1 C2 66.50(14) . .
N1 Pt1 P1 C2 -114.76(11) . .
C9 Pt1 N1 C3 -177.9(3) . .
C1 Pt1 N1 C3 175.7(6) . .
P1 Pt1 N1 C3 1.7(3) . .
C9 Pt1 N1 C7 0.4(2) . .
C1 Pt1 N1 C7 -6.1(7) . .
P1 Pt1 N1 C7 180.0(2) . .
C27 P1 C2 P1 -105.49(12) . 2
C21 P1 C2 P1 155.46(12) . 2
Pt1 P1 C2 P1 33.85(4) . 2
C7 N1 C3 C4 2.5(5) . .
Pt1 N1 C3 C4 -179.3(3) . .
N1 C3 C4 C5 -1.8(6) . .
C3 C4 C5 C6 -0.2(6) . .
C4 C5 C6 C7 1.2(6) . .
C4 C5 C6 C15 -176.8(4) . .
C3 N1 C7 C6 -1.4(5) . .
Pt1 N1 C7 C6 -179.9(3) . .
C3 N1 C7 C8 177.5(3) . .
Pt1 N1 C7 C8 -1.0(4) . .
C5 C6 C7 N1 -0.5(5) . .
C15 C6 C7 N1 177.7(3) . .
C5 C6 C7 C8 -179.3(3) . .
C15 C6 C7 C8 -1.1(5) . .
N1 C7 C8 C9 1.4(5) . .
C6 C7 C8 C9 -179.8(3) . .
N1 C7 C8 C13 -176.4(3) . .
C6 C7 C8 C13 2.5(5) . .
C13 C8 C9 C10 -1.7(5) . .
C7 C8 C9 C10 -179.3(3) . .
C13 C8 C9 Pt1 176.6(3) . .
C7 C8 C9 Pt1 -1.0(4) . .
C1 Pt1 C9 C10 -3.0(3) . .
N1 Pt1 C9 C10 178.3(4) . .
C1 Pt1 C9 C8 179.0(3) . .
N1 Pt1 C9 C8 0.3(2) . .
C8 C9 C10 C11 2.8(5) . .
Pt1 C9 C10 C11 -175.2(3) . .
C9 C10 C11 C12 -1.5(6) . .
C10 C11 C12 C13 -1.0(6) . .
C11 C12 C13 C8 2.1(5) . .
C11 C12 C13 C14 -178.9(4) . .
C9 C8 C13 C12 -0.7(5) . .
C7 C8 C13 C12 176.9(3) . .
C9 C8 C13 C14 -179.8(3) . .
C7 C8 C13 C14 -2.2(5) . .
C12 C13 C14 C15 -178.5(4) . .
C8 C13 C14 C15 0.5(6) . .
C13 C14 C15 C6 0.9(6) . .
C5 C6 C15 C14 177.4(4) . .
C7 C6 C15 C14 -0.7(6) . .
C27 P1 C21 C26 -64.7(3) . .
C2 P1 C21 C26 41.3(3) . .
Pt1 P1 C21 C26 164.4(3) . .
C27 P1 C21 C22 109.3(3) . .
C2 P1 C21 C22 -144.7(3) . .
Pt1 P1 C21 C22 -21.6(3) . .
C26 C21 C22 C23 -1.0(6) . .
P1 C21 C22 C23 -175.1(3) . .
C21 C22 C23 C24 0.7(6) . .
C22 C23 C24 C25 -0.2(6) . .
C23 C24 C25 C26 0.1(6) . .
C22 C21 C26 C25 0.8(5) . .
P1 C21 C26 C25 174.8(3) . .
C24 C25 C26 C21 -0.4(6) . .
C21 P1 C27 C32 103.9(3) . .
C2 P1 C27 C32 -0.1(4) . .
Pt1 P1 C27 C32 -134.1(3) . .
C21 P1 C27 C28 -70.3(3) . .
C2 P1 C27 C28 -174.3(3) . .
Pt1 P1 C27 C28 51.7(3) . .
C32 C27 C28 C29 -1.5(6) . .
P1 C27 C28 C29 173.1(3) . .
C27 C28 C29 C30 2.2(6) . .
C28 C29 C30 C31 -1.1(6) . .
C29 C30 C31 C32 -0.6(6) . .
C28 C27 C32 C31 -0.3(5) . .
P1 C27 C32 C31 -174.4(3) . .
C30 C31 C32 C27 1.3(6) . .
C39 Cl2 C38 C39 -172(2) 2_556 .
C38 Cl2 C38 C39 -168(4) 2_556 .
C39 Cl2 C38 Cl1 -20.3(15) 2_556 .
C39 Cl2 C38 Cl1 152(4) . .
C38 Cl2 C38 Cl1 -16.0(4) 2_556 .
C39 Cl2 C38 C39 172(2) . 2_556
C38 Cl2 C38 C39 4.4(13) 2_556 2_556
C39 Cl2 C39 C38 11(3) 2_556 .
C38 Cl2 C39 C38 15(4) 2_556 .
C38 Cl2 C39 C39 -11(3) . 2_556
C38 Cl2 C39 C39 3.9(11) 2_556 2_556
C39 Cl2 C39 C38 -3.9(12) 2_556 2_556
C38 Cl2 C39 C38 -15(4) . 2_556
Cl1 C38 C39 Cl2 -31(4) . .
C39 C38 C39 Cl2 -4.4(15) 2_556 .
Cl2 C38 C39 C39 4.4(15) . 2_556
Cl1 C38 C39 C39 -26(3) . 2_556
Cl2 C38 C39 C38 9(3) . 2_556
Cl1 C38 C39 C38 -21.3(14) . 2_556
C39 C38 C39 C38 5.0(15) 2_556 2_556
